data_2015403
loop_
_publ_author_name
'Ben Zarkouna, Emna'
'Driss, Ahmed'
'F\'erid, Mokhtar'

_publ_section_title
;
 Pr\'eparation et \'etude structurale de NH~4~Gd(PO~3~)~4~ et
 NH~4~GdP~4~O~12~
;
_journal_coeditor_code BC3007
_journal_issue 7
_journal_name_full 'Acta Crystallographica Section C'
_journal_page_first i64
_journal_page_last i66
_journal_paper_doi 10.1107/S0108270106021329
_journal_volume 62
_journal_year 2006
_chemical_formula_iupac 'N H4 Gd (PO3)4'
_chemical_formula_structural 'N H4 Gd (PO3)4'
_chemical_formula_sum 'Gd H4 N O12 P4'
_chemical_formula_weight 491.17
_chemical_name_common 'ammonium gadolinium polyphosphate'
_chemical_name_systematic 'ammonium gadolinium tetrakis(phosphate)'
_space_group_IT_number 14
_symmetry_cell_setting monoclinic
_symmetry_space_group_name_Hall '-P 2ybc'
_symmetry_space_group_name_H-M 'P 1 21/c 1'
_atom_sites_solution_hydrogens geom
_atom_sites_solution_primary 'heavy method'
_atom_sites_solution_secondary difmap
_audit_creation_method SHELXL97
_cell_angle_alpha 90.00
_cell_angle_beta 128.94(2)
_cell_angle_gamma 90.00
_cell_formula_units_Z 4
_cell_length_a 10.951(3)
_cell_length_b 8.9980(10)
_cell_length_c 12.803(5)
_cell_measurement_reflns_used 25
_cell_measurement_temperature 293
_cell_measurement_theta_max 15.02
_cell_measurement_theta_min 10.26
_cell_volume 981.3(6)
_computing_cell_refinement 'CAD-4 EXPRESS'
_computing_data_collection 'CAD-4 EXPRESS (Duisenberg, 1992; Mac\'i\<cek & Yordanov, 1992)'
_computing_data_reduction 'XCAD4 (Harms & Wocadlo, 1995)'
_computing_molecular_graphics 'DIAMOND (Brandenburg, 1998)'
_computing_publication_material SHELXL97
_computing_structure_refinement 'SHELXL97 (Sheldrick, 1997)'
_computing_structure_solution 'SHELXS97 (Sheldrick, 1997)'
_diffrn_ambient_temperature 293
_diffrn_measured_fraction_theta_full 0.942
_diffrn_measured_fraction_theta_max 0.942
_diffrn_measurement_device_type 'Enraf-Nonius CAD-4'
_diffrn_measurement_method \w/2\q
_diffrn_radiation_monochromator graphite
_diffrn_radiation_source 'fine-focus sealed tube'
_diffrn_radiation_type MoK\a
_diffrn_radiation_wavelength 0.71069
_diffrn_reflns_av_R_equivalents 0.0281
_diffrn_reflns_av_sigmaI/netI 0.0419
_diffrn_reflns_limit_h_max 13
_diffrn_reflns_limit_h_min -13
_diffrn_reflns_limit_k_max 11
_diffrn_reflns_limit_k_min -1
_diffrn_reflns_limit_l_max 16
_diffrn_reflns_limit_l_min -13
_diffrn_reflns_number 2364
_diffrn_reflns_theta_full 26.97
_diffrn_reflns_theta_max 26.97
_diffrn_reflns_theta_min 2.39
_diffrn_standards_decay_% -2
_diffrn_standards_interval_time 120
_diffrn_standards_number 2
_exptl_absorpt_coefficient_mu 7.481
_exptl_absorpt_correction_T_max 0.4727
_exptl_absorpt_correction_T_min 0.3728
_exptl_absorpt_correction_type psi-scan
_exptl_absorpt_process_details '(North et al., 1968)'
_exptl_crystal_colour colourless
_exptl_crystal_density_diffrn 3.325
_exptl_crystal_description prism
_exptl_crystal_F_000 924
_exptl_crystal_size_max 0.21
_exptl_crystal_size_mid 0.14
_exptl_crystal_size_min 0.12
_refine_diff_density_max 0.809
_refine_diff_density_min -0.648
_refine_ls_extinction_coef 0.00050(10)
_refine_ls_extinction_expression Fc^*^=kFc[1+0.001xFc^2^\l^3^/sin(2\q)]^-1/4^
_refine_ls_extinction_method 'SHELXL97 (Sheldrick, 1997)'
_refine_ls_goodness_of_fit_ref 1.029
_refine_ls_hydrogen_treatment mixed
_refine_ls_matrix_type full
_refine_ls_number_parameters 176
_refine_ls_number_reflns 2011
_refine_ls_number_restraints 4
_refine_ls_restrained_S_all 1.028
_refine_ls_R_factor_all 0.0304
_refine_ls_R_factor_gt 0.0239
_refine_ls_shift/su_max 0.000
_refine_ls_shift/su_mean 0.000
_refine_ls_structure_factor_coef Fsqd
_refine_ls_weighting_details 'calc w = 1/[\s^2^(Fo^2^)+(0.019P)^2^+1.0728P] where P=(Fo^2^+2Fc^2^)/3'
_refine_ls_weighting_scheme calc
_refine_ls_wR_factor_gt 0.0532
_refine_ls_wR_factor_ref 0.0556
_reflns_number_gt 1771
_reflns_number_total 2011
_reflns_threshold_expression I>2\s(I)
_cod_data_source_file bc3007.cif
_cod_data_source_block I
_cod_depositor_comments
;
The following automatic conversions were performed:
'_symmetry_cell_setting' value 'Monoclinic' changed to 'monoclinic'
according to '/home/saulius/struct/CIF-dictionaries/cif_core.dic'
dictionary named 'cif_core.dic' version 2.4.1 from 2010-06-29.

Automatic conversion script
Id: cif_fix_enum 1527 2010-12-29 10:47:43Z saulius 

The following automatic conversions were performed:

'_symmetry_cell_setting' value 'Monoclinic' changed to 'monoclinic'
according to /home/saulius/struct/CIF-dictionaries/cif_core.dic
dictionary named 'cif_core.dic' version 2.4.1 from 2010-06-29.

Automatic conversion script
Id: cif_fix_values 1715 2011-07-08 13:25:40Z adriana 
;
_cod_original_cell_volume 981.2(5)
_cod_original_sg_symbol_H-M 'P 21/c'
_cod_database_code 2015403
_cod_database_fobs_code 2015403

loop_
_symmetry_equiv_pos_as_xyz
'x, y, z'
'-x, y+1/2, -z+1/2'
'-x, -y, -z'
'x, -y-1/2, z-1/2'

loop_
_atom_site_type_symbol
_atom_site_label
_atom_site_fract_x
_atom_site_fract_y
_atom_site_fract_z
_atom_site_U_iso_or_equiv
_atom_site_adp_type
_atom_site_calc_flag
_atom_site_refinement_flags
_atom_site_occupancy
Gd Gd 0.18496(3) 0.22554(3) 0.49962(2) 0.00597(9) Uani d . 1
P P1 0.11270(10) 0.59200(10) 0.35450(10) 0.0064(2) Uani d . 1
P P2 0.17900(10) 0.82630(10) 0.54070(10) 0.0064(2) Uani d . 1
P P3 0.30360(10) 0.39400(10) 0.32460(10) 0.0069(2) Uani d . 1
P P4 0.47750(10) 0.52650(10) 0.25200(10) 0.0065(2) Uani d . 1
O O1 0.2237(4) 0.7032(4) 0.4790(3) 0.0109(7) Uani d . 1
O O2 0.0734(4) 0.7612(4) 0.5647(4) 0.0114(7) Uani d . 1
O O3 0.3404(4) 0.2904(4) 0.4322(3) 0.0116(7) Uani d . 1
O O4 0.2013(4) 0.3408(4) 0.1838(3) 0.0122(7) Uani d . 1
O O5 0.3480(4) 0.8433(4) 0.6861(3) 0.0083(7) Uani d . 1
O O6 0.4638(4) 0.4551(4) 0.3597(3) 0.0087(7) Uani d . 1
O O7 0.6359(4) 0.5954(4) 0.3296(3) 0.0096(7) Uani d . 1
O O8 0.2358(4) 0.5478(4) 0.3322(3) 0.0119(7) Uani d . 1
O O9 0.1360(4) 0.9651(4) 0.4612(3) 0.0117(7) Uani d . 1
O O10 0.0746(4) 0.4591(4) 0.3989(3) 0.0118(7) Uani d . 1
O O11 -0.0185(4) 0.6775(4) 0.2378(3) 0.0127(8) Uani d . 1
O O12 0.4338(4) 0.4159(4) 0.1463(3) 0.0109(7) Uani d . 1
N N 0.2643(6) 0.9316(7) 0.3057(5) 0.0250(10) Uani d D 1
H H1 0.366(4) 0.900(10) 0.364(7) 0.080 Uiso d D 1
H H2 0.190(8) 0.878(9) 0.233(6) 0.080 Uiso d D 1
H H3 0.250(10) 1.022(5) 0.272(9) 0.080 Uiso d D 1
H H4 0.240(10) 0.920(10) 0.364(7) 0.080 Uiso d D 1

loop_
_atom_site_aniso_label
_atom_site_aniso_U_11
_atom_site_aniso_U_22
_atom_site_aniso_U_33
_atom_site_aniso_U_12
_atom_site_aniso_U_13
_atom_site_aniso_U_23
Gd 0.00570(10) 0.00540(10) 0.00590(10) -0.00010(9) 0.00320(10) 0.00062(9)
P1 0.0080(5) 0.0047(6) 0.0061(6) 0.0004(5) 0.0043(5) -0.0004(5)
P2 0.0061(5) 0.0055(6) 0.0071(6) -0.0004(5) 0.0039(5) -0.0004(5)
P3 0.0073(5) 0.0071(6) 0.0069(6) -0.0007(5) 0.0048(5) 0.0002(5)
P4 0.0064(5) 0.0062(6) 0.0070(6) 0.0001(5) 0.0042(5) 0.0004(5)
O1 0.010(2) 0.010(2) 0.010(2) -0.0010(10) 0.0060(10) -0.0050(10)
O2 0.010(2) 0.015(2) 0.012(2) -0.0010(10) 0.0080(10) 0.0020(10)
O3 0.010(2) 0.014(2) 0.011(2) 0.0020(10) 0.0060(10) 0.0050(10)
O4 0.009(2) 0.019(2) 0.009(2) -0.0030(10) 0.0060(10) -0.0050(10)
O5 0.0060(10) 0.007(2) 0.005(2) -0.0030(10) 0.0000(10) -0.0010(10)
O6 0.0040(10) 0.014(2) 0.008(2) -0.0010(10) 0.0030(10) -0.0010(10)
O7 0.0060(10) 0.010(2) 0.012(2) -0.0020(10) 0.0050(10) -0.0020(10)
O8 0.017(2) 0.009(2) 0.018(2) 0.0030(10) 0.016(2) 0.0020(10)
O9 0.010(2) 0.006(2) 0.008(2) 0.0000(10) 0.0010(10) 0.0010(10)
O10 0.011(2) 0.009(2) 0.014(2) 0.0000(10) 0.0070(10) 0.0030(10)
O11 0.015(2) 0.013(2) 0.007(2) 0.0070(10) 0.0050(10) 0.0030(10)
O12 0.011(2) 0.010(2) 0.013(2) 0.0010(10) 0.0080(10) -0.0010(10)
N 0.020(2) 0.034(3) 0.026(3) -0.001(2) 0.016(2) -0.001(2)

loop_
_atom_type_symbol
_atom_type_description
_atom_type_scat_dispersion_real
_atom_type_scat_dispersion_imag
_atom_type_scat_source
O O 0.0106 0.0060 'International Tables Vol C Tables 4.2.6.8 and 6.1.1.4'
Gd Gd -0.1653 3.9035 'International Tables Vol C Tables 4.2.6.8 and 6.1.1.4'
N N 0.0061 0.0033 'International Tables Vol C Tables 4.2.6.8 and 6.1.1.4'
H H 0.0000 0.0000 'International Tables Vol C Tables 4.2.6.8 and 6.1.1.4'
P P 0.1023 0.0942 'International Tables Vol C Tables 4.2.6.8 and 6.1.1.4'

loop_
_geom_angle_atom_site_label_1
_geom_angle_atom_site_label_2
_geom_angle_atom_site_label_3
_geom_angle_site_symmetry_1
_geom_angle_site_symmetry_3
_geom_angle
O11 P1 O10 . . 118.3(2)
O11 P1 O8 . . 110.1(2)
O10 P1 O8 . . 109.8(2)
O11 P1 O1 . . 109.1(2)
O10 P1 O1 . . 109.8(2)
O8 P1 O1 . . 97.8(2)
O9 P2 O2 . . 121.1(2)
O9 P2 O1 . . 107.8(2)
O2 P2 O1 . . 110.3(2)
O9 P2 O5 . . 110.6(2)
O2 P2 O5 . . 106.1(2)
O1 P2 O5 . . 98.7(2)
O4 P3 O3 . . 118.7(2)
O4 P3 O8 . . 109.2(2)
O3 P3 O8 . . 110.4(2)
O4 P3 O6 . . 107.9(2)
O3 P3 O6 . . 109.9(2)
O8 P3 O6 . . 98.8(2)
O7 P4 O12 . . 117.2(2)
O7 P4 O5 . 4_575 108.7(2)
O12 P4 O5 . 4_575 109.5(2)
O7 P4 O6 . . 106.9(2)
O12 P4 O6 . . 111.1(2)
O5 P4 O6 4_575 . 102.3(2)
P2 O1 P1 . . 130.0(2)
P2 O5 P4 . 4_576 132.1(2)
P3 O6 P4 . . 124.6(2)
P1 O8 P3 . . 134.6(2)

loop_
_geom_bond_atom_site_label_1
_geom_bond_atom_site_label_2
_geom_bond_site_symmetry_2
_geom_bond_distance
_geom_bond_publ_flag
Gd O4 4_566 2.328(3) y
Gd O10 . 2.363(3) y
Gd O9 1_545 2.386(4) y
Gd O2 3_566 2.402(4) y
Gd O11 2_545 2.405(3) y
Gd O3 . 2.415(3) y
Gd O7 3_666 2.416(3) y
Gd O12 4_566 2.477(3) y
P1 O11 . 1.480(4) y
P1 O10 . 1.492(4) y
P1 O8 . 1.594(3) y
P1 O1 . 1.607(4) y
P2 O9 . 1.488(4) y
P2 O2 . 1.491(4) y
P2 O1 . 1.605(4) y
P2 O5 . 1.606(3) y
P3 O4 . 1.481(4) y
P3 O3 . 1.494(4) y
P3 O8 . 1.602(4) y
P3 O6 . 1.610(3) y
P4 O7 . 1.487(3) y
P4 O12 . 1.496(4) y
P4 O5 4_575 1.610(3) y
P4 O6 . 1.612(3) y

loop_
_geom_hbond_atom_site_label_D
_geom_hbond_atom_site_label_H
_geom_hbond_atom_site_label_A
_geom_hbond_site_symmetry_A
_geom_hbond_distance_DH
_geom_hbond_distance_HA
_geom_hbond_distance_DA
_geom_hbond_angle_DHA
N H2 O2 4_575 0.90(2) 2.10(3) 2.965(7) 163(8)
N H4 O9 . 0.90(2) 2.23(4) 3.091(6) 160(8)
